data_4330321
loop_
_publ_author_name
'Graham E. Dobereiner'
'Jianguo Wu'
'Michael G. Manas'
'Nathan D. Schley'
'Michael K. Takase'
'Robert H. Crabtree'
'Nilay Hazari'
'Feliu Maseras'
'Ainara Nova'

_publ_contact_author_email robert.crabtree@yale.edu
_publ_contact_author_fax '+203 432 6144'
_publ_contact_author_name 'Dr. Robert H Crabtree'
_publ_contact_author_phone '+203 432 3925'
_publ_section_title
;
 Mild, Reversible Reaction of Iridium(III) Amido Complexes with Carbon
 Dioxide
;
_journal_name_full 'Inorganic Chemistry'
_journal_page_first 9683
_journal_page_last 9693
_journal_paper_doi 10.1021/ic300923c
_journal_volume 51
_journal_year 2012
_chemical_formula_sum 'C41 H39 Ir N2 P2'
_chemical_formula_weight 813.88
_chemical_name_systematic
; 
 ? 
;
_space_group_IT_number 2
_symmetry_cell_setting triclinic
_symmetry_space_group_name_Hall '-P 1'
_symmetry_space_group_name_H-M 'P -1'
_atom_sites_solution_hydrogens geom
_atom_sites_solution_primary direct
_atom_sites_solution_secondary difmap
_audit_creation_method SHELXL-97
_cell_angle_alpha 90.472(6)
_cell_angle_beta 106.509(7)
_cell_angle_gamma 102.999(7)
_cell_formula_units_Z 2
_cell_length_a 11.5834(16)
_cell_length_b 12.2221(16)
_cell_length_c 13.2838(18)
_cell_measurement_reflns_used 28461
_cell_measurement_temperature 223(2)
_cell_measurement_theta_max 30.8
_cell_measurement_theta_min 3.2
_cell_volume 1751.6(4)
_computing_cell_refinement 'CrystalClear-SM Expert 2.0 r12 (Rigaku, 2011)'
_computing_data_collection 'CrystalClear-SM Expert 2.0 r12 (Rigaku, 2011)'
_computing_data_reduction 'CrystalClear-SM Expert 2.0 r12 (Rigaku, 2011)'
_computing_publication_material 'SHELXL-97 (Sheldrick, 2008)'
_computing_structure_refinement 'SHELXL-97 (Sheldrick, 2008)'
_computing_structure_solution 'SHELXS-97 (Sheldrick, 2008)'
_diffrn_ambient_temperature 223(2)
_diffrn_detector_area_resol_mean 6.8
_diffrn_measured_fraction_theta_full 0.996
_diffrn_measured_fraction_theta_max 0.996
_diffrn_measurement_device_type 'Rigaku Mercury275R CCD'
_diffrn_measurement_method \w
_diffrn_radiation_monochromator graphite
_diffrn_radiation_source 'fine-focus sealed tube'
_diffrn_radiation_type MoK\a
_diffrn_radiation_wavelength 0.71075
_diffrn_reflns_av_R_equivalents 0.0522
_diffrn_reflns_av_sigmaI/netI 0.0529
_diffrn_reflns_limit_h_max 16
_diffrn_reflns_limit_h_min -16
_diffrn_reflns_limit_k_max 17
_diffrn_reflns_limit_k_min -17
_diffrn_reflns_limit_l_max 18
_diffrn_reflns_limit_l_min -18
_diffrn_reflns_number 37262
_diffrn_reflns_theta_full 30.51
_diffrn_reflns_theta_max 30.51
_diffrn_reflns_theta_min 3.21
_exptl_absorpt_coefficient_mu 3.934
_exptl_absorpt_correction_T_max 0.8276
_exptl_absorpt_correction_T_min 0.5899
_exptl_absorpt_correction_type multi-scan
_exptl_absorpt_process_details 'Jacobson, R. (1998) Private Communication'
_exptl_crystal_colour Colorless
_exptl_crystal_density_diffrn 1.543
_exptl_crystal_description Block
_exptl_crystal_F_000 812
_exptl_crystal_size_max 0.15
_exptl_crystal_size_mid 0.10
_exptl_crystal_size_min 0.05
_refine_diff_density_max 1.294
_refine_diff_density_min -0.639
_refine_diff_density_rms 0.112
_refine_ls_extinction_method none
_refine_ls_goodness_of_fit_ref 1.092
_refine_ls_hydrogen_treatment mixed
_refine_ls_matrix_type full
_refine_ls_number_parameters 494
_refine_ls_number_reflns 10655
_refine_ls_number_restraints 245
_refine_ls_restrained_S_all 1.083
_refine_ls_R_factor_all 0.0601
_refine_ls_R_factor_gt 0.0415
_refine_ls_shift/su_max 0.001
_refine_ls_shift/su_mean 0.000
_refine_ls_structure_factor_coef Fsqd
_refine_ls_weighting_details 'calc w=1/[\s^2^(Fo^2^)+(0.0182P)^2^+0.7047P] where P=(Fo^2^+2Fc^2^)/3'
_refine_ls_weighting_scheme calc
_refine_ls_wR_factor_gt 0.0586
_refine_ls_wR_factor_ref 0.0624
_reflns_number_gt 8744
_reflns_number_total 10655
_reflns_threshold_expression >2sigma(I)
_cod_data_source_file ic300923c_si_002_2.cif
_cod_data_source_block (1-PPh3)
_cod_database_code 4330321

loop_
_symmetry_equiv_pos_as_xyz
'x, y, z'
'-x, -y, -z'

loop_
_atom_site_label
_atom_site_type_symbol
_atom_site_fract_x
_atom_site_fract_y
_atom_site_fract_z
_atom_site_U_iso_or_equiv
_atom_site_adp_type
_atom_site_occupancy
_atom_site_symmetry_multiplicity
_atom_site_calc_flag
_atom_site_refinement_flags
_atom_site_disorder_assembly
_atom_site_disorder_group
Ir1 Ir 0.338360(11) 0.027833(10) 0.211776(10) 0.03063(4) Uani 1 1 d D . .
H1H H 0.341(3) 0.030(2) 0.3280(14) 0.037 Uiso 1 1 d D . .
H2H H 0.334(3) 0.029(2) 0.0932(14) 0.037 Uiso 1 1 d D . .
H3H H 0.2044(16) 0.031(2) 0.177(2) 0.037 Uiso 1 1 d D . .
N1 N 0.5361(14) 0.024(4) 0.259(4) 0.049(4) Uani 0.534(8) 1 d PDU A 1
C1 C 0.5939(16) 0.027(3) 0.1752(13) 0.068(4) Uani 0.534(8) 1 d PDU A 1
N2 N 0.5569(10) 0.0435(11) 0.0904(9) 0.116(4) Uani 0.534(8) 1 d PDU A 1
H2NA H 0.602(9) 0.048(10) 0.045(7) 0.139 Uiso 0.534(8) 1 d PD A 1
H2NB H 0.474(3) 0.037(10) 0.062(9) 0.139 Uiso 0.534(8) 1 d PD A 1
C2 C 0.7151(14) 0.0165(15) 0.1968(12) 0.086(4) Uani 0.534(8) 1 d PDU A 1
H2 H 0.7523 0.0161 0.1425 0.103 Uiso 0.534(8) 1 calc PR A 1
C3 C 0.7791(13) 0.006(2) 0.2984(13) 0.093(5) Uani 0.534(8) 1 d PDU A 1
H3 H 0.8619 0.0008 0.3140 0.112 Uiso 0.534(8) 1 calc PR A 1
C4 C 0.7273(15) 0.004(2) 0.3753(14) 0.090(5) Uani 0.534(8) 1 d PDU A 1
H4 H 0.7711 -0.0039 0.4452 0.108 Uiso 0.534(8) 1 calc PR A 1
C5 C 0.6040(15) 0.0136(17) 0.3480(14) 0.063(4) Uani 0.534(8) 1 d PDU A 1
H5 H 0.5684 0.0120 0.4035 0.076 Uiso 0.534(8) 1 calc PR A 1
N1A N 0.5333(15) 0.015(4) 0.260(4) 0.042(3) Uani 0.466(8) 1 d PDU A 2
C1A C 0.5837(15) -0.0056(18) 0.3695(14) 0.053(3) Uani 0.466(8) 1 d PDU A 2
N2A N 0.5404(9) -0.0094(9) 0.4353(7) 0.099(4) Uani 0.466(8) 1 d PDU A 2
H2A1 H 0.5849 -0.0121 0.4997 0.119 Uiso 0.466(8) 1 calc PR A 2
H2A2 H 0.4623 -0.0097 0.4219 0.119 Uiso 0.466(8) 1 calc PR A 2
C2A C 0.7071(15) -0.006(2) 0.4092(13) 0.074(4) Uani 0.466(8) 1 d PDU A 2
H2A H 0.7391 -0.0211 0.4797 0.089 Uiso 0.466(8) 1 calc PR A 2
C3A C 0.7825(13) 0.015(2) 0.3463(13) 0.078(5) Uani 0.466(8) 1 d PDU A 2
H3A H 0.8670 0.0162 0.3736 0.094 Uiso 0.466(8) 1 calc PR A 2
C4A C 0.7372(16) 0.0350(19) 0.2464(13) 0.084(5) Uani 0.466(8) 1 d PDU A 2
H4A H 0.7881 0.0496 0.2018 0.101 Uiso 0.466(8) 1 calc PR A 2
C5A C 0.6101(19) 0.033(3) 0.2096(13) 0.062(4) Uani 0.466(8) 1 d PDU A 2
H5A H 0.5799 0.0475 0.1386 0.074 Uiso 0.466(8) 1 calc PR A 2
P1 P 0.38278(7) 0.21886(6) 0.22722(6) 0.02868(16) Uani 1 1 d . A .
C11 C 0.5486(3) 0.2821(2) 0.2772(2) 0.0310(7) Uani 1 1 d . . .
C12 C 0.6055(3) 0.2838(3) 0.3840(3) 0.0471(9) Uani 1 1 d . A .
H12 H 0.5566 0.2648 0.4298 0.057 Uiso 1 1 calc R . .
C13 C 0.7327(3) 0.3130(3) 0.4246(3) 0.0601(11) Uani 1 1 d . . .
H13 H 0.7696 0.3131 0.4975 0.072 Uiso 1 1 calc R A .
C14 C 0.8048(4) 0.3417(3) 0.3603(4) 0.0649(12) Uani 1 1 d . A .
H14 H 0.8915 0.3619 0.3882 0.078 Uiso 1 1 calc R . .
C15 C 0.7505(4) 0.3411(4) 0.2545(4) 0.0730(13) Uani 1 1 d . . .
H15 H 0.8002 0.3613 0.2096 0.088 Uiso 1 1 calc R A .
C16 C 0.6219(3) 0.3108(3) 0.2127(3) 0.0557(10) Uani 1 1 d . A .
H16 H 0.5854 0.3103 0.1397 0.067 Uiso 1 1 calc R . .
C21 C 0.3291(3) 0.2902(3) 0.1081(2) 0.0328(7) Uani 1 1 d . . .
C22 C 0.2323(3) 0.2312(3) 0.0251(3) 0.0430(8) Uani 1 1 d . A .
H22 H 0.2000 0.1539 0.0282 0.052 Uiso 1 1 calc R . .
C23 C 0.1825(3) 0.2851(4) -0.0627(3) 0.0548(10) Uani 1 1 d . . .
H23 H 0.1152 0.2445 -0.1177 0.066 Uiso 1 1 calc R A .
C24 C 0.2301(4) 0.3960(3) -0.0698(3) 0.0523(10) Uani 1 1 d . A .
H24 H 0.1967 0.4315 -0.1300 0.063 Uiso 1 1 calc R . .
C25 C 0.3266(4) 0.4560(3) 0.0107(3) 0.0555(10) Uani 1 1 d . . .
H25 H 0.3598 0.5326 0.0055 0.067 Uiso 1 1 calc R A .
C26 C 0.3755(4) 0.4042(3) 0.0995(3) 0.0477(9) Uani 1 1 d . A .
H26 H 0.4410 0.4465 0.1548 0.057 Uiso 1 1 calc R . .
C31 C 0.3200(3) 0.2853(2) 0.3183(2) 0.0312(7) Uani 1 1 d . . .
C32 C 0.2270(3) 0.2227(3) 0.3547(3) 0.0395(8) Uani 1 1 d . A .
H32 H 0.1993 0.1447 0.3369 0.047 Uiso 1 1 calc R . .
C33 C 0.1746(4) 0.2748(3) 0.4176(3) 0.0514(9) Uani 1 1 d . . .
H33 H 0.1114 0.2318 0.4421 0.062 Uiso 1 1 calc R A .
C34 C 0.2140(4) 0.3881(3) 0.4443(3) 0.0506(9) Uani 1 1 d . A .
H34 H 0.1769 0.4229 0.4858 0.061 Uiso 1 1 calc R . .
C35 C 0.3079(4) 0.4509(3) 0.4105(3) 0.0507(9) Uani 1 1 d . . .
H35 H 0.3367 0.5285 0.4303 0.061 Uiso 1 1 calc R A .
C36 C 0.3601(3) 0.4000(3) 0.3473(3) 0.0445(8) Uani 1 1 d . A .
H36 H 0.4236 0.4437 0.3236 0.053 Uiso 1 1 calc R . .
P2 P 0.26397(7) -0.16129(6) 0.18658(6) 0.02921(17) Uani 1 1 d . A .
C41 C 0.3859(3) -0.2377(2) 0.2156(2) 0.0325(7) Uani 1 1 d . . .
C42 C 0.4342(3) -0.2683(3) 0.3155(3) 0.0481(9) Uani 1 1 d . A .
H42 H 0.3956 -0.2603 0.3677 0.058 Uiso 1 1 calc R . .
C43 C 0.5390(4) -0.3109(3) 0.3399(4) 0.0685(13) Uani 1 1 d . . .
H43 H 0.5708 -0.3318 0.4083 0.082 Uiso 1 1 calc R A .
C44 C 0.5967(4) -0.3226(4) 0.2655(5) 0.0770(15) Uani 1 1 d . A .
H44 H 0.6681 -0.3513 0.2825 0.092 Uiso 1 1 calc R . .
C45 C 0.5496(4) -0.2921(4) 0.1658(4) 0.0715(13) Uani 1 1 d . . .
H45 H 0.5891 -0.2998 0.1142 0.086 Uiso 1 1 calc R A .
C46 C 0.4453(3) -0.2503(3) 0.1406(3) 0.0497(9) Uani 1 1 d . A .
H46 H 0.4137 -0.2300 0.0719 0.060 Uiso 1 1 calc R . .
C51 C 0.1648(3) -0.2196(2) 0.0545(2) 0.0315(7) Uani 1 1 d . . .
C52 C 0.1395(3) -0.3342(3) 0.0236(3) 0.0383(7) Uani 1 1 d . A .
H52 H 0.1811 -0.3814 0.0680 0.046 Uiso 1 1 calc R . .
C53 C 0.0539(3) -0.3787(3) -0.0715(3) 0.0439(8) Uani 1 1 d . . .
H53 H 0.0372 -0.4560 -0.0914 0.053 Uiso 1 1 calc R A .
C54 C -0.0069(3) -0.3097(3) -0.1369(3) 0.0476(9) Uani 1 1 d . A .
H54 H -0.0660 -0.3402 -0.2011 0.057 Uiso 1 1 calc R . .
C55 C 0.0185(3) -0.1969(3) -0.1088(3) 0.0493(9) Uani 1 1 d . . .
H55 H -0.0223 -0.1499 -0.1543 0.059 Uiso 1 1 calc R A .
C56 C 0.1040(3) -0.1518(3) -0.0136(3) 0.0405(8) Uani 1 1 d . A .
H56 H 0.1211 -0.0742 0.0050 0.049 Uiso 1 1 calc R . .
C61 C 0.1603(3) -0.2283(3) 0.2626(2) 0.0338(7) Uani 1 1 d . . .
C62 C 0.1302(3) -0.3441(3) 0.2677(3) 0.0411(8) Uani 1 1 d . A .
H62 H 0.1714 -0.3890 0.2397 0.049 Uiso 1 1 calc R . .
C63 C 0.0404(3) -0.3945(3) 0.3135(3) 0.0513(10) Uani 1 1 d . . .
H63 H 0.0207 -0.4731 0.3164 0.062 Uiso 1 1 calc R A .
C64 C -0.0203(4) -0.3288(4) 0.3551(3) 0.0615(11) Uani 1 1 d . A .
H64 H -0.0824 -0.3629 0.3852 0.074 Uiso 1 1 calc R . .
C65 C 0.0100(4) -0.2149(4) 0.3524(3) 0.0648(12) Uani 1 1 d . . .
H65 H -0.0308 -0.1705 0.3815 0.078 Uiso 1 1 calc R A .
C66 C 0.1010(3) -0.1636(3) 0.3069(3) 0.0496(9) Uani 1 1 d . A .
H66 H 0.1221 -0.0848 0.3063 0.060 Uiso 1 1 calc R . .

loop_
_atom_site_aniso_label
_atom_site_aniso_U_11
_atom_site_aniso_U_22
_atom_site_aniso_U_33
_atom_site_aniso_U_23
_atom_site_aniso_U_13
_atom_site_aniso_U_12
Ir1 0.02984(7) 0.02550(6) 0.03524(7) 0.00129(4) 0.00798(5) 0.00601(4)
N1 0.036(6) 0.035(10) 0.074(6) 0.000(7) 0.020(5) -0.001(6)
C1 0.056(6) 0.063(7) 0.097(8) 0.014(10) 0.045(7) 0.012(6)
N2 0.112(8) 0.174(10) 0.110(7) 0.050(8) 0.083(7) 0.064(8)
C2 0.060(6) 0.078(8) 0.130(10) -0.003(9) 0.055(7) 0.007(6)
C3 0.051(7) 0.086(10) 0.150(13) 0.004(12) 0.031(7) 0.030(6)
C4 0.046(6) 0.098(10) 0.121(10) 0.019(10) 0.016(7) 0.018(8)
C5 0.043(6) 0.057(9) 0.084(7) 0.012(6) 0.019(5) 0.003(5)
N1A 0.032(6) 0.022(6) 0.067(6) 0.004(6) 0.003(5) 0.009(6)
C1A 0.038(6) 0.037(6) 0.068(7) 0.019(6) -0.003(5) 0.001(5)
N2A 0.078(6) 0.160(11) 0.056(5) 0.006(6) -0.003(5) 0.051(7)
C2A 0.046(6) 0.066(7) 0.089(9) 0.025(8) -0.012(5) 0.011(7)
C3A 0.041(6) 0.059(7) 0.125(12) 0.002(10) 0.007(6) 0.013(7)
C4A 0.050(7) 0.086(10) 0.119(11) 0.004(10) 0.033(8) 0.014(7)
C5A 0.057(6) 0.054(7) 0.082(9) 0.019(9) 0.022(6) 0.025(6)
P1 0.0300(4) 0.0261(4) 0.0295(4) 0.0016(3) 0.0089(3) 0.0055(3)
C11 0.0295(16) 0.0251(15) 0.0378(17) 0.0023(12) 0.0101(14) 0.0052(12)
C12 0.0368(19) 0.058(2) 0.043(2) -0.0040(17) 0.0090(16) 0.0069(16)
C13 0.040(2) 0.064(3) 0.061(3) -0.010(2) -0.004(2) 0.0066(19)
C14 0.032(2) 0.055(3) 0.095(4) 0.007(2) 0.006(2) 0.0001(18)
C15 0.045(2) 0.087(3) 0.098(4) 0.030(3) 0.043(3) 0.008(2)
C16 0.045(2) 0.070(3) 0.054(2) 0.020(2) 0.0197(19) 0.0089(19)
C21 0.0351(17) 0.0364(17) 0.0319(16) 0.0054(13) 0.0138(14) 0.0134(13)
C22 0.0342(18) 0.051(2) 0.0390(19) 0.0090(16) 0.0081(15) 0.0045(15)
C23 0.039(2) 0.080(3) 0.039(2) 0.0109(19) 0.0017(17) 0.0137(19)
C24 0.058(2) 0.067(3) 0.045(2) 0.0208(19) 0.0168(19) 0.038(2)
C25 0.086(3) 0.040(2) 0.051(2) 0.0129(17) 0.023(2) 0.030(2)
C26 0.067(2) 0.0348(18) 0.0394(19) 0.0050(15) 0.0105(18) 0.0138(17)
C31 0.0320(16) 0.0334(16) 0.0306(16) 0.0028(12) 0.0097(13) 0.0117(13)
C32 0.0424(19) 0.0401(18) 0.0397(19) 0.0047(14) 0.0192(16) 0.0080(15)
C33 0.053(2) 0.064(3) 0.051(2) 0.0131(19) 0.0319(19) 0.0183(19)
C34 0.064(3) 0.058(2) 0.046(2) 0.0100(18) 0.0265(19) 0.034(2)
C35 0.074(3) 0.038(2) 0.051(2) 0.0047(16) 0.029(2) 0.0214(19)
C36 0.051(2) 0.0377(19) 0.052(2) 0.0018(16) 0.0259(18) 0.0101(16)
P2 0.0287(4) 0.0264(4) 0.0327(4) 0.0034(3) 0.0094(3) 0.0061(3)
C41 0.0281(15) 0.0245(15) 0.0442(19) 0.0030(13) 0.0097(14) 0.0064(12)
C42 0.0376(19) 0.048(2) 0.054(2) 0.0141(17) 0.0052(17) 0.0105(16)
C43 0.043(2) 0.059(3) 0.091(3) 0.024(2) -0.004(2) 0.016(2)
C44 0.039(2) 0.053(3) 0.134(5) -0.001(3) 0.007(3) 0.022(2)
C45 0.047(2) 0.072(3) 0.103(4) -0.013(3) 0.026(3) 0.023(2)
C46 0.043(2) 0.052(2) 0.058(2) -0.0020(18) 0.0183(19) 0.0142(17)
C51 0.0296(16) 0.0322(16) 0.0337(16) 0.0030(13) 0.0138(13) 0.0038(12)
C52 0.0447(19) 0.0357(17) 0.0369(18) 0.0022(14) 0.0151(16) 0.0102(14)
C53 0.047(2) 0.0408(19) 0.042(2) -0.0086(15) 0.0138(17) 0.0059(16)
C54 0.0350(19) 0.061(2) 0.039(2) -0.0101(17) 0.0032(16) 0.0066(17)
C55 0.042(2) 0.057(2) 0.043(2) 0.0008(17) 0.0002(17) 0.0152(17)
C56 0.0375(18) 0.0387(18) 0.0427(19) 0.0024(15) 0.0083(16) 0.0082(14)
C61 0.0277(16) 0.0383(17) 0.0338(17) 0.0045(13) 0.0093(13) 0.0043(13)
C62 0.0399(19) 0.0432(19) 0.0349(18) 0.0038(14) 0.0099(15) 0.0003(15)
C63 0.045(2) 0.055(2) 0.044(2) 0.0123(17) 0.0113(18) -0.0042(18)
C64 0.042(2) 0.090(3) 0.051(2) 0.024(2) 0.0193(19) 0.004(2)
C65 0.059(3) 0.084(3) 0.068(3) 0.013(2) 0.038(2) 0.024(2)
C66 0.050(2) 0.052(2) 0.055(2) 0.0073(18) 0.0255(19) 0.0152(18)

loop_
_atom_type_symbol
_atom_type_description
_atom_type_scat_dispersion_real
_atom_type_scat_dispersion_imag
_atom_type_scat_source
C C 0.0033 0.0016 'International Tables Vol C Tables 4.2.6.8 and 6.1.1.4'
H H 0.0000 0.0000 'International Tables Vol C Tables 4.2.6.8 and 6.1.1.4'
N N 0.0061 0.0033 'International Tables Vol C Tables 4.2.6.8 and 6.1.1.4'
P P 0.1023 0.0942 'International Tables Vol C Tables 4.2.6.8 and 6.1.1.4'
Ir Ir -1.4442 7.9887 'International Tables Vol C Tables 4.2.6.8 and 6.1.1.4'

loop_
_geom_angle_atom_site_label_1
_geom_angle_atom_site_label_2
_geom_angle_atom_site_label_3
_geom_angle
N1A Ir1 N1 3(2)
N1A Ir1 P2 93.2(12)
N1 Ir1 P2 95.8(11)
N1A Ir1 P1 95.4(12)
N1 Ir1 P1 92.7(11)
P2 Ir1 P1 171.38(3)
N1A Ir1 H1H 89.2(18)
N1 Ir1 H1H 89.7(17)
P2 Ir1 H1H 92.9(11)
P1 Ir1 H1H 88.0(11)
N1A Ir1 H2H 91.9(18)
N1 Ir1 H2H 91.4(17)
P2 Ir1 H2H 88.6(11)
P1 Ir1 H2H 90.3(11)
H1H Ir1 H2H 178.0(15)
N1A Ir1 H3H 177.5(18)
N1 Ir1 H3H 178.4(16)
P2 Ir1 H3H 84.5(11)
P1 Ir1 H3H 86.9(11)
H1H Ir1 H3H 91.9(15)
H2H Ir1 H3H 87.1(15)
C5 N1 C1 114.9(10)
C5 N1 Ir1 129(3)
C1 N1 Ir1 116(2)
N2 C1 C2 110.4(14)
N2 C1 N1 129.4(18)
C2 C1 N1 120.1(15)
C1 N2 H2NA 123(8)
C1 N2 H2NB 119(8)
H2NA N2 H2NB 117(10)
C3 C2 C1 118.7(12)
C3 C2 H2 120.7
C1 C2 H2 120.7
C4 C3 C2 121.5(11)
C4 C3 H3 119.2
C2 C3 H3 119.2
C3 C4 C5 117.0(14)
C3 C4 H4 121.5
C5 C4 H4 121.5
N1 C5 C4 127.8(18)
N1 C5 H5 116.1
C4 C5 H5 116.1
C5A N1A C1A 114.6(11)
C5A N1A Ir1 129(3)
C1A N1A Ir1 116(2)
N2A C1A C2A 109.7(14)
N2A C1A N1A 129.4(19)
C2A C1A N1A 120.2(15)
C1A N2A H2A1 120.0
C1A N2A H2A2 120.0
H2A1 N2A H2A2 120.0
C3A C2A C1A 119.8(13)
C3A C2A H2A 120.1
C1A C2A H2A 120.1
C4A C3A C2A 120.2(11)
C4A C3A H3A 119.9
C2A C3A H3A 119.9
C3A C4A C5A 117.6(15)
C3A C4A H4A 121.2
C5A C4A H4A 121.2
N1A C5A C4A 127.5(19)
N1A C5A H5A 116.2
C4A C5A H5A 116.2
C11 P1 C21 104.79(14)
C11 P1 C31 102.47(14)
C21 P1 C31 100.36(14)
C11 P1 Ir1 112.84(10)
C21 P1 Ir1 117.40(10)
C31 P1 Ir1 117.01(10)
C16 C11 C12 118.2(3)
C16 C11 P1 122.7(3)
C12 C11 P1 118.2(2)
C13 C12 C11 121.1(4)
C13 C12 H12 119.4
C11 C12 H12 119.4
C14 C13 C12 120.4(4)
C14 C13 H13 119.8
C12 C13 H13 119.8
C13 C14 C15 119.5(4)
C13 C14 H14 120.3
C15 C14 H14 120.3
C14 C15 C16 120.6(4)
C14 C15 H15 119.7
C16 C15 H15 119.7
C11 C16 C15 120.3(4)
C11 C16 H16 119.9
C15 C16 H16 119.9
C22 C21 C26 117.8(3)
C22 C21 P1 119.1(2)
C26 C21 P1 123.0(2)
C21 C22 C23 120.6(3)
C21 C22 H22 119.7
C23 C22 H22 119.7
C24 C23 C22 120.6(4)
C24 C23 H23 119.7
C22 C23 H23 119.7
C23 C24 C25 120.0(3)
C23 C24 H24 120.0
C25 C24 H24 120.0
C24 C25 C26 120.2(4)
C24 C25 H25 119.9
C26 C25 H25 119.9
C25 C26 C21 120.9(3)
C25 C26 H26 119.5
C21 C26 H26 119.5
C32 C31 C36 118.4(3)
C32 C31 P1 120.5(2)
C36 C31 P1 121.0(2)
C31 C32 C33 120.1(3)
C31 C32 H32 119.9
C33 C32 H32 119.9
C34 C33 C32 120.6(3)
C34 C33 H33 119.7
C32 C33 H33 119.7
C33 C34 C35 119.9(3)
C33 C34 H34 120.0
C35 C34 H34 120.0
C34 C35 C36 119.9(3)
C34 C35 H35 120.1
C36 C35 H35 120.1
C35 C36 C31 121.0(3)
C35 C36 H36 119.5
C31 C36 H36 119.5
C41 P2 C51 104.41(14)
C41 P2 C61 103.77(14)
C51 P2 C61 98.27(14)
C41 P2 Ir1 112.88(10)
C51 P2 Ir1 117.43(10)
C61 P2 Ir1 117.98(11)
C42 C41 C46 118.3(3)
C42 C41 P2 121.5(3)
C46 C41 P2 119.5(3)
C41 C42 C43 120.6(4)
C41 C42 H42 119.7
C43 C42 H42 119.7
C44 C43 C42 120.6(4)
C44 C43 H43 119.7
C42 C43 H43 119.7
C43 C44 C45 119.3(4)
C43 C44 H44 120.3
C45 C44 H44 120.3
C44 C45 C46 120.5(4)
C44 C45 H45 119.7
C46 C45 H45 119.7
C45 C46 C41 120.7(4)
C45 C46 H46 119.7
C41 C46 H46 119.7
C56 C51 C52 118.2(3)
C56 C51 P2 119.9(2)
C52 C51 P2 121.6(2)
C53 C52 C51 120.7(3)
C53 C52 H52 119.6
C51 C52 H52 119.6
C54 C53 C52 119.8(3)
C54 C53 H53 120.1
C52 C53 H53 120.1
C55 C54 C53 120.3(3)
C55 C54 H54 119.9
C53 C54 H54 119.9
C54 C55 C56 120.2(3)
C54 C55 H55 119.9
C56 C55 H55 119.9
C51 C56 C55 120.8(3)
C51 C56 H56 119.6
C55 C56 H56 119.6
C66 C61 C62 118.6(3)
C66 C61 P2 119.5(3)
C62 C61 P2 121.6(2)
C63 C62 C61 120.9(3)
C63 C62 H62 119.5
C61 C62 H62 119.5
C62 C63 C64 119.7(4)
C62 C63 H63 120.1
C64 C63 H63 120.1
C65 C64 C63 120.0(4)
C65 C64 H64 120.0
C63 C64 H64 120.0
C64 C65 C66 120.5(4)
C64 C65 H65 119.8
C66 C65 H65 119.8
C61 C66 C65 120.2(4)
C61 C66 H66 119.9
C65 C66 H66 119.9

loop_
_geom_bond_atom_site_label_1
_geom_bond_atom_site_label_2
_geom_bond_distance
Ir1 N1A 2.207(9)
Ir1 N1 2.208(9)
Ir1 P2 2.2638(8)
Ir1 P1 2.2693(8)
Ir1 H1H 1.535(17)
Ir1 H2H 1.562(17)
Ir1 H3H 1.499(17)
N1 C5 1.24(4)
N1 C1 1.45(4)
C1 N2 1.122(15)
C1 C2 1.387(19)
N2 H2NA 0.90(2)
N2 H2NB 0.91(2)
C2 C3 1.365(16)
C2 H2 0.9400
C3 C4 1.322(15)
C3 H3 0.9400
C4 C5 1.403(19)
C4 H4 0.9400
C5 H5 0.9400
N1A C5A 1.24(4)
N1A C1A 1.45(4)
C1A N2A 1.120(15)
C1A C2A 1.378(19)
N2A H2A1 0.8700
N2A H2A2 0.8700
C2A C3A 1.358(16)
C2A H2A 0.9400
C3A C4A 1.327(16)
C3A H3A 0.9400
C4A C5A 1.41(2)
C4A H4A 0.9400
C5A H5A 0.9400
P1 C11 1.824(3)
P1 C21 1.832(3)
P1 C31 1.844(3)
C11 C16 1.364(5)
C11 C12 1.383(4)
C12 C13 1.377(5)
C12 H12 0.9400
C13 C14 1.353(6)
C13 H13 0.9400
C14 C15 1.366(6)
C14 H14 0.9400
C15 C16 1.394(5)
C15 H15 0.9400
C16 H16 0.9400
C21 C22 1.383(4)
C21 C26 1.395(4)
C22 C23 1.389(5)
C22 H22 0.9400
C23 C24 1.358(5)
C23 H23 0.9400
C24 C25 1.367(5)
C24 H24 0.9400
C25 C26 1.380(5)
C25 H25 0.9400
C26 H26 0.9400
C31 C32 1.383(4)
C31 C36 1.388(4)
C32 C33 1.387(5)
C32 H32 0.9400
C33 C34 1.366(5)
C33 H33 0.9400
C34 C35 1.372(5)
C34 H34 0.9400
C35 C36 1.380(5)
C35 H35 0.9400
C36 H36 0.9400
P2 C41 1.818(3)
P2 C51 1.836(3)
P2 C61 1.841(3)
C41 C42 1.377(4)
C41 C46 1.387(5)
C42 C43 1.383(5)
C42 H42 0.9400
C43 C44 1.364(6)
C43 H43 0.9400
C44 C45 1.372(7)
C44 H44 0.9400
C45 C46 1.372(5)
C45 H45 0.9400
C46 H46 0.9400
C51 C56 1.383(4)
C51 C52 1.397(4)
C52 C53 1.382(4)
C52 H52 0.9400
C53 C54 1.376(5)
C53 H53 0.9400
C54 C55 1.369(5)
C54 H54 0.9400
C55 C56 1.384(4)
C55 H55 0.9400
C56 H56 0.9400
C61 C66 1.382(5)
C61 C62 1.388(4)
C62 C63 1.380(5)
C62 H62 0.9400
C63 C64 1.383(6)
C63 H63 0.9400
C64 C65 1.360(6)
C64 H64 0.9400
C65 C66 1.394(5)
C65 H65 0.9400
C66 H66 0.9400
